data_7062238
loop_
_publ_author_name
'Oswal, Preeti'
'Arora, Aayushi'
'Purohit, Suraj'
'Bahuguna, Anurag'
'Sharma, Pankaj'
'Roy, Jiben'
'Kumar, Arun'

_publ_section_title
;
 Metal-metalloid bond containing complexes of the bulky organotellurium
 ligand: applications in catalysis of C--O coupling and aldehyde to amide
 transformation reactions
;
_journal_issue 9
_journal_name_full 'New Journal of Chemistry'
_journal_page_first 4346
_journal_page_last 4354
_journal_paper_doi 10.1039/D2NJ04408K
_journal_volume 47
_journal_year 2023
_chemical_formula_moiety 'C23 H19 Cl2.356 N O Pd Te'
_chemical_formula_sum 'C23 H19 Cl2.34 N O Pd Te'
_chemical_formula_weight 642.43
_space_group_crystal_system monoclinic
_space_group_IT_number 14
_space_group_name_Hall '-P 2yn'
_space_group_name_H-M_alt 'P 1 21/n 1'
_atom_sites_solution_hydrogens geom
_audit_creation_date 2022-12-17
_audit_creation_method
;
Olex2 1.5
(compiled 2022.04.07 svn.rca3783a0 for OlexSys, GUI svn.r6498)
;
_audit_update_record
;
2023-01-03 deposited with the CCDC.	2023-01-23 downloaded from the CCDC.
;
_cell_angle_alpha 90
_cell_angle_beta 106.843(7)
_cell_angle_gamma 90
_cell_formula_units_Z 4
_cell_length_a 11.5904(8)
_cell_length_b 12.0469(6)
_cell_length_c 15.6608(9)
_cell_measurement_reflns_used 2230
_cell_measurement_temperature 150.0(4)
_cell_measurement_theta_max 27.1630
_cell_measurement_theta_min 2.4880
_cell_volume 2092.9(2)
_computing_cell_refinement 'CrysAlisPro 1.171.39.46e (Rigaku OD, 2018)'
_computing_data_collection 'CrysAlisPro 1.171.39.46e (Rigaku OD, 2018)'
_computing_data_reduction 'CrysAlisPro 1.171.39.46e (Rigaku OD, 2018)'
_computing_molecular_graphics 'Olex2 1.5 (Dolomanov et al., 2009)'
_computing_publication_material 'Olex2 1.5 (Dolomanov et al., 2009)'
_computing_structure_refinement 'SHELXL 2018/3 (Sheldrick, 2015)'
_computing_structure_solution 'olex2.solve 1.5 (Bourhis et al., 2015)'
_diffrn_ambient_temperature 150.0(4)
_diffrn_detector_area_resol_mean 15.9974
_diffrn_detector_type Eos
_diffrn_measured_fraction_theta_full 0.993
_diffrn_measured_fraction_theta_max 0.884
_diffrn_measurement_details
;
List of Runs (angles in degrees, time in seconds):

  # Type    Start    End  Width  t~exp~   \w     \q     \k     \f   Frames
#--------------------------------------------------------------------------
  1  \w     39.00  93.00   1.00   15.00    --   26.84 178.00-180.00   54
  2  \w     -9.00 102.00   1.00   15.00    --   26.84  57.00   0.00  111
  3  \w     48.00 116.00   1.00   15.00    --   26.84 178.00 -60.00   68
;
_diffrn_measurement_device 'four-circle diffractometer'
_diffrn_measurement_device_type 'SuperNova, Dual, Cu at home/near, Eos'
_diffrn_measurement_method '\w scans'
_diffrn_radiation_type MoK\a
_diffrn_radiation_wavelength 0.71073
_diffrn_reflns_av_R_equivalents 0.0523
_diffrn_reflns_av_unetI/netI 0.0851
_diffrn_reflns_Laue_measured_fraction_full 0.993
_diffrn_reflns_Laue_measured_fraction_max 0.884
_diffrn_reflns_limit_h_max 12
_diffrn_reflns_limit_h_min -14
_diffrn_reflns_limit_k_max 15
_diffrn_reflns_limit_k_min -11
_diffrn_reflns_limit_l_max 20
_diffrn_reflns_limit_l_min -13
_diffrn_reflns_number 7189
_diffrn_reflns_point_group_measured_fraction_full 0.993
_diffrn_reflns_point_group_measured_fraction_max 0.884
_diffrn_reflns_theta_full 25.242
_diffrn_reflns_theta_max 28.155
_diffrn_reflns_theta_min 1.942
_exptl_absorpt_coefficient_mu 2.568
_exptl_absorpt_correction_T_max 0.902
_exptl_absorpt_correction_T_min 0.831
_exptl_absorpt_correction_type multi-scan
_exptl_absorpt_process_details
;
CrysAlisPro 1.171.39.46e (Rigaku Oxford Diffraction, 2018)
Empirical absorption correction using spherical harmonics,
 implemented in SCALE3 ABSPACK scaling algorithm.
;
_exptl_crystal_colour 'clear orangish orange'
_exptl_crystal_colour_lustre clear
_exptl_crystal_colour_modifier orangish
_exptl_crystal_colour_primary orange
_exptl_crystal_density_diffrn 2.039
_exptl_crystal_description needle
_exptl_crystal_F_000 1239
_exptl_crystal_recrystallization_method
'Crystals were grown by slow evaporation of solvents from the solution of compound in acetonitrile and ether at room temperature'
_exptl_crystal_size_max 0.14
_exptl_crystal_size_mid 0.06
_exptl_crystal_size_min 0.04
_refine_diff_density_max 1.620
_refine_diff_density_min -1.395
_refine_diff_density_rms 0.227
_refine_ls_extinction_method none
_refine_ls_goodness_of_fit_ref 1.106
_refine_ls_hydrogen_treatment constr
_refine_ls_matrix_type full
_refine_ls_number_parameters 273
_refine_ls_number_reflns 4530
_refine_ls_number_restraints 1
_refine_ls_restrained_S_all 1.111
_refine_ls_R_factor_all 0.0807
_refine_ls_R_factor_gt 0.0559
_refine_ls_shift/su_max 0.000
_refine_ls_shift/su_mean 0.000
_refine_ls_structure_factor_coef Fsqd
_refine_ls_weighting_details 'w=1/[\s^2^(Fo^2^)+(0.0556P)^2^+7.3632P] where P=(Fo^2^+2Fc^2^)/3'
_refine_ls_weighting_scheme calc
_refine_ls_wR_factor_gt 0.1297
_refine_ls_wR_factor_ref 0.1598
_reflns_Friedel_coverage 0.000
_reflns_number_gt 3350
_reflns_number_total 4530
_reflns_threshold_expression 'I > 2\s(I)'
_cod_data_source_file d2nj04408k2.cif
_cod_data_source_block atepd_lt_mo
_cod_depositor_comments 'Adding full bibliography for 7062238--7062239.cif.'
_cod_database_code 7062238
_shelx_shelxl_version_number 2018/3
_shelx_space_group_comment
;
The symmetry employed for this shelxl refinement is uniquely defined
by the following loop, which should always be used as a source of
symmetry information in preference to the above space-group names.
They are only intended as comments.
;
_shelx_estimated_absorpt_t_max 0.904
_shelx_estimated_absorpt_t_min 0.715
_olex2_refinement_description
;
1. Fixed Uiso
 At 1.2 times of:
  All C(H) groups, All C(H,H) groups
2. Restrained distances
 O1-Cl2_$1
 2.3 with sigma of 0.02
3.a Secondary CH2 refined with riding coordinates:
 C16(H16A,H16B), C17(H17A,H17B)
3.b Aromatic/amide H refined with riding coordinates:
 C1(H1), C2(H2), C3(H3), C4(H4), C8(H8), C9(H9), C10(H10), C11(H11), C13(H13),
 C15(H15), C19(H19), C20(H20), C21(H21), C22(H22), C23(H23)
;
_olex2_submission_special_instructions 'No special instructions were received'
_oxdiff_exptl_absorpt_empirical_details
;
Empirical correction (ABSPACK) includes:
- Absorption correction using spherical harmonics
- Frame scaling
;

loop_
_space_group_symop_operation_xyz
'x, y, z'
'-x+1/2, y+1/2, -z+1/2'
'-x, -y, -z'
'x-1/2, -y-1/2, z-1/2'

loop_
_atom_site_label
_atom_site_type_symbol
_atom_site_fract_x
_atom_site_fract_y
_atom_site_fract_z
_atom_site_U_iso_or_equiv
_atom_site_adp_type
_atom_site_occupancy
_atom_site_site_symmetry_order
_atom_site_calc_flag
_atom_site_refinement_flags_posn
_atom_site_refinement_flags_adp
_atom_site_refinement_flags_occupancy
_atom_site_disorder_assembly
_atom_site_disorder_group
Te1 Te 0.09530(5) 0.26944(5) 0.60553(3) 0.02364(18) Uani 1 1 d . . . . .
Pd1 Pd 0.08701(5) 0.38549(5) 0.47112(4) 0.01983(18) Uani 1 1 d . . . . .
Cl2 Cl 0.05958(17) 0.51284(17) 0.35357(11) 0.0219(4) Uani 1 1 d . . . . .
O1 O -0.0865(7) 0.3805(8) 0.5303(5) 0.074(3) Uani 1 1 d D . . . .
N1 N 0.2400(6) 0.4653(6) 0.5462(4) 0.0188(14) Uani 1 1 d . . . . .
C1 C 0.3952(8) 0.2533(9) 0.2843(6) 0.036(2) Uani 1 1 d . . . . .
H1 H 0.411822 0.244047 0.228824 0.043 Uiso 1 1 calc R U . . .
C2 C 0.3804(8) 0.1643(10) 0.3311(7) 0.043(3) Uani 1 1 d . . . . .
H2 H 0.384596 0.092352 0.307247 0.052 Uiso 1 1 calc R U . . .
C3 C 0.3590(8) 0.1742(9) 0.4141(6) 0.037(2) Uani 1 1 d . . . . .
H3 H 0.352095 0.109615 0.447104 0.044 Uiso 1 1 calc R U . . .
C4 C 0.3478(8) 0.2781(8) 0.4482(6) 0.0290(19) Uani 1 1 d . . . . .
H4 H 0.332816 0.284405 0.504563 0.035 Uiso 1 1 calc R U . . .
C5 C 0.3583(7) 0.3744(8) 0.4008(5) 0.0246(18) Uani 1 1 d . . . . .
C6 C 0.3859(8) 0.3629(9) 0.3178(5) 0.033(2) Uani 1 1 d . . . . .
C7 C 0.3685(7) 0.5783(8) 0.3879(5) 0.0253(18) Uani 1 1 d . . . . .
C8 C 0.3573(8) 0.6873(8) 0.4164(6) 0.031(2) Uani 1 1 d . . . . .
H8 H 0.332129 0.698075 0.468352 0.038 Uiso 1 1 calc R U . . .
C9 C 0.3813(9) 0.7792(9) 0.3721(6) 0.041(2) Uani 1 1 d . . . . .
H9 H 0.377538 0.851532 0.395300 0.049 Uiso 1 1 calc R U . . .
C10 C 0.4117(8) 0.7648(9) 0.2917(6) 0.040(3) Uani 1 1 d . . . . .
H10 H 0.426082 0.827828 0.259721 0.047 Uiso 1 1 calc R U . . .
C11 C 0.4205(8) 0.6605(10) 0.2596(6) 0.041(3) Uani 1 1 d . . . . .
H11 H 0.442852 0.652381 0.206167 0.050 Uiso 1 1 calc R U . . .
C12 C 0.3971(7) 0.5637(8) 0.3040(5) 0.031(2) Uani 1 1 d . . . . .
C13 C 0.4035(7) 0.4568(8) 0.2731(5) 0.030(2) Uani 1 1 d . . . . .
H13 H 0.420931 0.447749 0.217839 0.036 Uiso 1 1 calc R U . . .
C14 C 0.3476(7) 0.4856(7) 0.4320(5) 0.0194(16) Uani 1 1 d . . . . .
C15 C 0.3283(7) 0.4995(6) 0.5215(4) 0.0174(16) Uani 1 1 d . . . . .
H15 H 0.389228 0.538469 0.564801 0.021 Uiso 1 1 calc R U . . .
C16 C 0.2469(7) 0.4761(7) 0.6418(5) 0.0231(17) Uani 1 1 d . . . . .
H16A H 0.176457 0.518515 0.647664 0.028 Uiso 1 1 calc R U . . .
H16B H 0.320777 0.517476 0.673382 0.028 Uiso 1 1 calc R U . . .
C17 C 0.2490(7) 0.3602(7) 0.6845(5) 0.0239(18) Uani 1 1 d . . . . .
H17A H 0.245132 0.367541 0.746598 0.029 Uiso 1 1 calc R U . . .
H17B H 0.324308 0.320663 0.685610 0.029 Uiso 1 1 calc R U . . .
C18 C 0.1889(7) 0.1241(7) 0.5863(5) 0.0213(17) Uani 1 1 d . . . . .
C19 C 0.2950(8) 0.0893(7) 0.6513(5) 0.0268(19) Uani 1 1 d . . . . .
H19 H 0.329775 0.133643 0.702438 0.032 Uiso 1 1 calc R U . . .
C20 C 0.3467(7) -0.0088(7) 0.6392(5) 0.0271(19) Uani 1 1 d . . . . .
H20 H 0.417707 -0.032189 0.683153 0.033 Uiso 1 1 calc R U . . .
C21 C 0.2998(9) -0.0762(8) 0.5650(6) 0.036(2) Uani 1 1 d . . . . .
H21 H 0.338849 -0.142988 0.556834 0.043 Uiso 1 1 calc R U . . .
C22 C 0.1911(9) -0.0412(8) 0.5022(6) 0.040(2) Uani 1 1 d . . . . .
H22 H 0.154154 -0.087108 0.452465 0.048 Uiso 1 1 calc R U . . .
C23 C 0.1386(8) 0.0588(7) 0.5124(6) 0.030(2) Uani 1 1 d . . . . .
H23 H 0.067851 0.082844 0.468453 0.036 Uiso 1 1 calc R U . . .
Cl1A Cl -0.0779(16) 0.2805(10) 0.3950(9) 0.028(2) Uani 0.99(12) 1 d . . . A 1
Cl1B Cl -0.096(3) 0.269(3) 0.405(2) 0.041(7) Uani 0.37(12) 1 d . . . A 2

loop_
_atom_site_aniso_label
_atom_site_aniso_U_11
_atom_site_aniso_U_22
_atom_site_aniso_U_33
_atom_site_aniso_U_23
_atom_site_aniso_U_13
_atom_site_aniso_U_12
Te1 0.0248(3) 0.0233(3) 0.0226(3) 0.0049(2) 0.0066(2) 0.0014(2)
Pd1 0.0199(3) 0.0196(3) 0.0178(3) 0.0018(2) 0.0019(2) 0.0005(3)
Cl2 0.0210(9) 0.0271(11) 0.0162(8) 0.0049(7) 0.0030(7) 0.0031(8)
O1 0.051(5) 0.087(8) 0.092(7) 0.024(5) 0.035(5) 0.006(5)
N1 0.023(3) 0.021(3) 0.012(3) -0.002(3) 0.005(2) 0.004(3)
C1 0.029(5) 0.050(7) 0.028(5) -0.012(4) 0.006(4) -0.004(5)
C2 0.025(5) 0.049(7) 0.054(6) -0.017(5) 0.009(4) 0.000(5)
C3 0.024(4) 0.032(5) 0.052(6) -0.006(4) 0.007(4) 0.004(4)
C4 0.024(4) 0.028(5) 0.035(5) -0.009(4) 0.008(4) -0.008(4)
C5 0.014(4) 0.039(5) 0.017(4) -0.012(3) -0.001(3) -0.001(4)
C6 0.021(4) 0.051(6) 0.020(4) -0.012(4) -0.003(3) 0.000(4)
C7 0.013(4) 0.038(5) 0.020(4) 0.002(4) -0.002(3) 0.004(4)
C8 0.031(5) 0.032(5) 0.030(4) 0.004(4) 0.005(4) -0.011(4)
C9 0.035(5) 0.036(6) 0.041(5) 0.009(4) -0.006(4) -0.004(5)
C10 0.029(5) 0.053(7) 0.032(5) 0.025(5) 0.002(4) -0.005(5)
C11 0.028(5) 0.065(8) 0.031(5) 0.013(5) 0.008(4) -0.008(5)
C12 0.014(4) 0.041(6) 0.032(5) 0.013(4) -0.003(3) -0.005(4)
C13 0.023(4) 0.046(6) 0.023(4) -0.011(4) 0.010(3) -0.006(4)
C14 0.012(3) 0.028(5) 0.016(3) 0.001(3) 0.001(3) -0.006(3)
C15 0.020(4) 0.016(4) 0.012(3) 0.003(3) -0.003(3) -0.004(3)
C16 0.027(4) 0.026(5) 0.015(4) -0.002(3) 0.003(3) 0.003(4)
C17 0.029(4) 0.027(5) 0.013(3) 0.003(3) 0.002(3) 0.002(4)
C18 0.016(4) 0.021(4) 0.027(4) 0.002(3) 0.005(3) -0.003(3)
C19 0.033(5) 0.026(5) 0.018(4) 0.001(3) 0.002(3) 0.002(4)
C20 0.020(4) 0.032(5) 0.023(4) 0.004(4) -0.002(3) 0.009(4)
C21 0.043(6) 0.023(5) 0.035(5) 0.003(4) 0.001(4) 0.005(5)
C22 0.052(6) 0.033(5) 0.025(4) -0.012(4) -0.005(4) -0.006(5)
C23 0.034(5) 0.018(4) 0.035(5) -0.004(4) 0.005(4) -0.005(4)
Cl1A 0.024(3) 0.030(3) 0.028(3) 0.0005(19) 0.004(2) -0.004(2)
Cl1B 0.028(8) 0.053(11) 0.049(10) 0.017(7) 0.025(7) 0.004(6)

loop_
_atom_type_symbol
_atom_type_description
_atom_type_scat_dispersion_real
_atom_type_scat_dispersion_imag
_atom_type_scat_source
C C 0.0033 0.0016 'International Tables Vol C Tables 4.2.6.8 and 6.1.1.4'
H H 0.0000 0.0000 'International Tables Vol C Tables 4.2.6.8 and 6.1.1.4'
Cl Cl 0.1484 0.1585 'International Tables Vol C Tables 4.2.6.8 and 6.1.1.4'
N N 0.0061 0.0033 'International Tables Vol C Tables 4.2.6.8 and 6.1.1.4'
O O 0.0106 0.0060 'International Tables Vol C Tables 4.2.6.8 and 6.1.1.4'
Pd Pd -0.9988 1.0072 'International Tables Vol C Tables 4.2.6.8 and 6.1.1.4'
Te Te -0.5308 1.6751 'International Tables Vol C Tables 4.2.6.8 and 6.1.1.4'

loop_
_geom_angle_atom_site_label_1
_geom_angle_atom_site_label_2
_geom_angle_atom_site_label_3
_geom_angle
_geom_angle_site_symmetry_1
_geom_angle_site_symmetry_3
_geom_angle_publ_flag
O1 Te1 Pd1 58.71(18) . . ?
C17 Te1 Pd1 91.3(2) . . ?
C17 Te1 O1 116.5(3) . . ?
C18 Te1 Pd1 103.8(2) . . ?
C18 Te1 O1 140.6(3) . . ?
C18 Te1 C17 97.4(3) . . ?
Cl2 Pd1 Te1 170.96(6) . . ?
Cl2 Pd1 O1 112.0(2) . . ?
Cl2 Pd1 Cl1B 97.6(9) . . ?
O1 Pd1 Te1 60.2(2) . . ?
O1 Pd1 Cl1B 56.9(8) . . ?
N1 Pd1 Te1 87.93(17) . . ?
N1 Pd1 Cl2 92.36(18) . . ?
N1 Pd1 O1 117.5(3) . . ?
N1 Pd1 Cl1A 174.4(4) . . ?
N1 Pd1 Cl1B 169.9(9) . . ?
Cl1A Pd1 Te1 87.3(5) . . ?
Cl1A Pd1 Cl2 92.8(4) . . ?
Cl1A Pd1 O1 62.3(5) . . ?
Cl1B Pd1 Te1 81.9(9) . . ?
Pd1 O1 Te1 61.04(19) . . ?
C15 N1 Pd1 128.1(5) . . ?
C15 N1 C16 118.0(6) . . ?
C16 N1 Pd1 113.8(5) . . ?
C2 C1 H1 119.9 . . ?
C2 C1 C6 120.2(9) . . ?
C6 C1 H1 119.9 . . ?
C1 C2 H2 119.1 . . ?
C1 C2 C3 121.7(10) . . ?
C3 C2 H2 119.1 . . ?
C2 C3 H3 120.0 . . ?
C4 C3 C2 120.0(10) . . ?
C4 C3 H3 120.0 . . ?
C3 C4 H4 119.6 . . ?
C3 C4 C5 120.8(8) . . ?
C5 C4 H4 119.6 . . ?
C4 C5 C6 118.5(8) . . ?
C4 C5 C14 123.9(7) . . ?
C6 C5 C14 117.5(8) . . ?
C5 C6 C1 118.7(9) . . ?
C13 C6 C1 122.1(8) . . ?
C13 C6 C5 119.2(9) . . ?
C8 C7 C12 117.8(8) . . ?
C14 C7 C8 123.7(7) . . ?
C14 C7 C12 118.4(8) . . ?
C7 C8 H8 118.6 . . ?
C9 C8 C7 122.7(9) . . ?
C9 C8 H8 118.6 . . ?
C8 C9 H9 120.4 . . ?
C8 C9 C10 119.3(10) . . ?
C10 C9 H9 120.4 . . ?
C9 C10 H10 119.9 . . ?
C11 C10 C9 120.3(9) . . ?
C11 C10 H10 119.9 . . ?
C10 C11 H11 119.1 . . ?
C10 C11 C12 121.9(9) . . ?
C12 C11 H11 119.1 . . ?
C11 C12 C7 117.9(9) . . ?
C13 C12 C7 118.5(8) . . ?
C13 C12 C11 123.6(9) . . ?
C6 C13 C12 123.7(8) . . ?
C6 C13 H13 118.1 . . ?
C12 C13 H13 118.1 . . ?
C5 C14 C15 118.3(7) . . ?
C7 C14 C5 122.6(7) . . ?
C7 C14 C15 118.6(7) . . ?
N1 C15 C14 127.4(7) . . ?
N1 C15 H15 116.3 . . ?
C14 C15 H15 116.3 . . ?
N1 C16 H16A 109.6 . . ?
N1 C16 H16B 109.6 . . ?
N1 C16 C17 110.3(6) . . ?
H16A C16 H16B 108.1 . . ?
C17 C16 H16A 109.6 . . ?
C17 C16 H16B 109.6 . . ?
Te1 C17 H17A 110.2 . . ?
Te1 C17 H17B 110.2 . . ?
C16 C17 Te1 107.7(5) . . ?
C16 C17 H17A 110.2 . . ?
C16 C17 H17B 110.2 . . ?
H17A C17 H17B 108.5 . . ?
C19 C18 Te1 121.0(6) . . ?
C23 C18 Te1 118.6(6) . . ?
C23 C18 C19 120.2(8) . . ?
C18 C19 H19 120.6 . . ?
C20 C19 C18 118.9(8) . . ?
C20 C19 H19 120.6 . . ?
C19 C20 H20 118.6 . . ?
C19 C20 C21 122.7(8) . . ?
C21 C20 H20 118.6 . . ?
C20 C21 H21 121.3 . . ?
C20 C21 C22 117.3(9) . . ?
C22 C21 H21 121.3 . . ?
C21 C22 H22 119.6 . . ?
C23 C22 C21 120.8(8) . . ?
C23 C22 H22 119.6 . . ?
C18 C23 H23 120.0 . . ?
C22 C23 C18 120.1(8) . . ?
C22 C23 H23 120.0 . . ?

loop_
_geom_bond_atom_site_label_1
_geom_bond_atom_site_label_2
_geom_bond_distance
_geom_bond_site_symmetry_2
_geom_bond_publ_flag
Te1 Pd1 2.5054(8) . ?
Te1 O1 2.486(9) . ?
Te1 C17 2.150(8) . ?
Te1 C18 2.127(8) . ?
Pd1 Cl2 2.3462(19) . ?
Pd1 O1 2.447(8) . ?
Pd1 N1 2.060(7) . ?
Pd1 Cl1A 2.313(14) . ?
Pd1 Cl1B 2.50(4) . ?
N1 C15 1.263(10) . ?
N1 C16 1.482(8) . ?
C1 H1 0.9500 . ?
C1 C2 1.338(15) . ?
C1 C6 1.436(13) . ?
C2 H2 0.9500 . ?
C2 C3 1.398(13) . ?
C3 H3 0.9500 . ?
C3 C4 1.381(13) . ?
C4 H4 0.9500 . ?
C4 C5 1.402(12) . ?
C5 C6 1.432(11) . ?
C5 C14 1.443(11) . ?
C6 C13 1.376(13) . ?
C7 C8 1.405(13) . ?
C7 C12 1.455(11) . ?
C7 C14 1.372(11) . ?
C8 H8 0.9500 . ?
C8 C9 1.377(13) . ?
C9 H9 0.9500 . ?
C9 C10 1.413(13) . ?
C10 H10 0.9500 . ?
C10 C11 1.368(15) . ?
C11 H11 0.9500 . ?
C11 C12 1.423(13) . ?
C12 C13 1.386(13) . ?
C13 H13 0.9500 . ?
C14 C15 1.491(10) . ?
C15 H15 0.9500 . ?
C16 H16A 0.9900 . ?
C16 H16B 0.9900 . ?
C16 C17 1.546(11) . ?
C17 H17A 0.9900 . ?
C17 H17B 0.9900 . ?
C18 C19 1.413(11) . ?
C18 C23 1.381(11) . ?
C19 H19 0.9500 . ?
C19 C20 1.363(12) . ?
C20 H20 0.9500 . ?
C20 C21 1.392(12) . ?
C21 H21 0.9500 . ?
C21 C22 1.419(13) . ?
C22 H22 0.9500 . ?
C22 C23 1.380(13) . ?
C23 H23 0.9500 . ?

loop_
_geom_torsion_atom_site_label_1
_geom_torsion_atom_site_label_2
_geom_torsion_atom_site_label_3
_geom_torsion_atom_site_label_4
_geom_torsion
_geom_torsion_site_symmetry_1
_geom_torsion_site_symmetry_2
_geom_torsion_site_symmetry_3
_geom_torsion_site_symmetry_4
_geom_torsion_publ_flag
Te1 C18 C19 C20 175.1(6) . . . . ?
Te1 C18 C23 C22 -174.0(7) . . . . ?
Pd1 N1 C15 C14 -3.5(12) . . . . ?
Pd1 N1 C16 C17 61.3(7) . . . . ?
N1 C16 C17 Te1 -54.0(7) . . . . ?
C1 C2 C3 C4 2.6(14) . . . . ?
C1 C6 C13 C12 -179.0(8) . . . . ?
C2 C1 C6 C5 -1.3(13) . . . . ?
C2 C1 C6 C13 178.3(9) . . . . ?
C2 C3 C4 C5 -0.3(13) . . . . ?
C3 C4 C5 C6 -2.6(12) . . . . ?
C3 C4 C5 C14 179.9(8) . . . . ?
C4 C5 C6 C1 3.4(12) . . . . ?
C4 C5 C6 C13 -176.2(8) . . . . ?
C4 C5 C14 C7 174.2(8) . . . . ?
C4 C5 C14 C15 2.1(11) . . . . ?
C5 C6 C13 C12 0.6(13) . . . . ?
C5 C14 C15 N1 -61.9(11) . . . . ?
C6 C1 C2 C3 -1.7(14) . . . . ?
C6 C5 C14 C7 -3.3(11) . . . . ?
C6 C5 C14 C15 -175.4(7) . . . . ?
C7 C8 C9 C10 3.9(14) . . . . ?
C7 C12 C13 C6 -0.9(13) . . . . ?
C7 C14 C15 N1 125.6(9) . . . . ?
C8 C7 C12 C11 4.5(12) . . . . ?
C8 C7 C12 C13 -177.3(8) . . . . ?
C8 C7 C14 C5 179.2(8) . . . . ?
C8 C7 C14 C15 -8.7(12) . . . . ?
C8 C9 C10 C11 -1.9(14) . . . . ?
C9 C10 C11 C12 1.5(15) . . . . ?
C10 C11 C12 C7 -2.8(13) . . . . ?
C10 C11 C12 C13 179.1(9) . . . . ?
C11 C12 C13 C6 177.1(8) . . . . ?
C12 C7 C8 C9 -5.2(13) . . . . ?
C12 C7 C14 C5 3.0(11) . . . . ?
C12 C7 C14 C15 175.1(7) . . . . ?
C14 C5 C6 C1 -179.0(7) . . . . ?
C14 C5 C6 C13 1.4(11) . . . . ?
C14 C7 C8 C9 178.5(8) . . . . ?
C14 C7 C12 C11 -179.0(8) . . . . ?
C14 C7 C12 C13 -0.8(11) . . . . ?
C15 N1 C16 C17 -115.2(8) . . . . ?
C16 N1 C15 C14 172.4(7) . . . . ?
C18 C19 C20 C21 0.5(13) . . . . ?
C19 C18 C23 C22 0.8(13) . . . . ?
C19 C20 C21 C22 -2.3(14) . . . . ?
C20 C21 C22 C23 3.4(15) . . . . ?
C21 C22 C23 C18 -2.7(14) . . . . ?
C23 C18 C19 C20 0.3(12) . . . . ?
